data_2006345
loop_
_publ_author_name
'Lengauer, Christian L.'
'Giester, Gerald'

_publ_section_title
;
 Strontium Acetate Nitrate Trihydrate,
 [Sr~2~(CH~3~COO)~2~(NO~3~)~2~(H~2~O)~3~]
;
_journal_issue 7
_journal_name_full 'Acta Crystallographica Section C'
_journal_page_first 870
_journal_page_last 872
_journal_paper_doi 10.1107/S0108270197002990
_journal_volume 53
_journal_year 1997
_chemical_formula_iupac '[Sr (C2 H3 O2) (N1 O3)] , 1.5H2 O1'
_chemical_formula_structural 'Sr (C2 H3 O2) (N1 O3) (H2 O1)1.5'
_chemical_formula_sum 'C2 H6 N O6.5 Sr'
_chemical_formula_weight 235.69
_chemical_name_common Strontiumnitratoacetate-Hemitrihydrate
_space_group_IT_number 2
_symmetry_cell_setting triclinic
_symmetry_space_group_name_Hall '-P 1'
_symmetry_space_group_name_H-M 'P -1'
_cell_angle_alpha 104.427(4)
_cell_angle_beta 95.662(4)
_cell_angle_gamma 90.264(4)
_cell_formula_units_Z 4
_cell_length_a 7.5893(4)
_cell_length_b 7.9361(5)
_cell_length_c 12.7930(7)
_cell_measurement_reflns_used 210
_cell_measurement_temperature 293(2)
_cell_measurement_theta_max 20.5
_cell_measurement_theta_min 15.5
_cell_volume 742.24(7)
_computing_cell_refinement DIF4
_computing_data_collection 'DIF4 (Stoe & Cie, 1991a)'
_computing_data_reduction 'REDU4 (Stoe & Cie, 1991b)'
_computing_molecular_graphics 'ATOMS3.2 (Dowty, 1995)'
_computing_publication_material SHELXL96
_computing_structure_refinement 'SHELXL96 (Sheldrick, 1996a)'
_computing_structure_solution 'SHELXS96 (Sheldrick, 1996b)'
_diffrn_ambient_temperature 293(2)
_diffrn_measurement_device 'Stoe AED-2 diffractometer'
_diffrn_measurement_method '\w/2\q scans'
_diffrn_radiation_monochromator graphite
_diffrn_radiation_source 'fine-focus sealed tube'
_diffrn_radiation_type MoK\a
_diffrn_radiation_wavelength 0.71073
_diffrn_reflns_av_R_equivalents 0.0620
_diffrn_reflns_av_sigmaI/netI 0.0651
_diffrn_reflns_limit_h_max 10
_diffrn_reflns_limit_h_min -10
_diffrn_reflns_limit_k_max 11
_diffrn_reflns_limit_k_min -11
_diffrn_reflns_limit_l_max 17
_diffrn_reflns_limit_l_min -17
_diffrn_reflns_number 8746
_diffrn_reflns_theta_max 29.93
_diffrn_reflns_theta_min 1.65
_diffrn_standards_decay_% 1.8
_diffrn_standards_interval_time 180
_diffrn_standards_number 3
_exptl_absorpt_coefficient_mu 7.252
_exptl_absorpt_correction_T_max 0.2576
_exptl_absorpt_correction_T_min 0.1073
_exptl_absorpt_correction_type 'empirical via \y scans (EMPIR; Stoe & Cie, 1992)'
_exptl_absorpt_process_details 'correction using EMPIR (Stoe & Cie, 1992)'
_exptl_crystal_colour colourless
_exptl_crystal_density_diffrn 2.109
_exptl_crystal_density_meas ?
_exptl_crystal_description prismatic
_exptl_crystal_F_000 460
_exptl_crystal_size_max 0.60
_exptl_crystal_size_mid 0.25
_exptl_crystal_size_min 0.15
_refine_diff_density_max 0.683
_refine_diff_density_min -0.737
_refine_ls_extinction_coef 0.0102(5)
_refine_ls_extinction_method SHELXL
_refine_ls_goodness_of_fit_all 1.043
_refine_ls_goodness_of_fit_obs 1.113
_refine_ls_hydrogen_treatment refall
_refine_ls_matrix_type full
_refine_ls_number_parameters 239
_refine_ls_number_reflns 4305
_refine_ls_number_restraints 9
_refine_ls_restrained_S_all 1.043
_refine_ls_restrained_S_obs 1.112
_refine_ls_R_factor_all 0.0484
_refine_ls_R_factor_obs .0274
_refine_ls_shift/esd_max 0.001
_refine_ls_shift/esd_mean 0.000
_refine_ls_structure_factor_coef Fsqd
_refine_ls_weighting_details 'w=1/[\s^2^(Fo^2^)+(0.0177P)^2^] where P=(Fo^2^+2Fc^2^)/3'
_refine_ls_weighting_scheme calc
_refine_ls_wR_factor_all 0.0610
_refine_ls_wR_factor_obs .0563
_reflns_number_observed 3279
_reflns_number_total 4305
_reflns_observed_criterion >2sigma(I)
_cod_data_source_file ta1134.cif
_cod_data_source_block BOH94
_cod_depositor_comments
;
The following automatic conversions were performed:

'_exptl_crystal_density_meas' value 'not measured' was changed to '?'
- the value is perceived as not measured.

Automatic conversion script
Id: cif_fix_values 3008 2015-01-20 13:52:24Z robertas 

The following automatic conversions were performed:

'_refine_ls_weighting_scheme' value 'calc
w=1/[\s^2^(Fo^2^)+(0.0177P)^2^] where P=(Fo^2^+2Fc^2^)/3' was changed
to 'calc'. New tag '_refine_ls_weighting_details' was created. The
value of the new tag was set to 'w=1/[\s^2^(Fo^2^)+(0.0177P)^2^]
where P=(Fo^2^+2Fc^2^)/3'.

Automatic conversion script
Id: cif_fix_values 3143 2015-03-26 13:38:13Z robertas 

2019-11-05
Z value and formula fixed to values more according to usual
chemical conventions.                 miguel
;
_cod_original_formula_sum 'C4 H12 N2 O13 Sr2'
_cod_original_formula_weight 471.38
_cod_original_formula_iupac '[Sr2 (C2 H3 O2)2 (N1 O3)2] , 3H2 O1'
_cod_original_formula_units_Z 2
_cod_original_cell_volume 742.26(7)
_cod_database_code 2006345

loop_
_symmetry_equiv_pos_as_xyz
'x, y, z'
'-x, -y, -z'

loop_
_atom_site_aniso_label
_atom_site_aniso_U_11
_atom_site_aniso_U_22
_atom_site_aniso_U_33
_atom_site_aniso_U_12
_atom_site_aniso_U_13
_atom_site_aniso_U_23
Sr1 .02812(16) .02599(11) .02370(10) .00296(11) -.00243(10) .00534(8)
Sr2 .02677(16) .02538(11) .02378(10) .00207(11) -.00187(10) .00599(8)
O11 .0356(12) .0442(10) .0247(7) .0025(9) -.0035(8) .0081(7)
O12 .0326(12) .0451(10) .0296(7) .0056(10) -.0043(8) .0066(7)
C13 .0274(15) .0349(12) .0269(9) -.0017(12) -.0001(10) .0097(9)
C14 .057(3) .055(2) .0449(16) .021(2) .0080(17) .0041(15)
O21 .0353(13) .0413(9) .0246(7) .0054(9) -.0015(8) .0082(7)
O22 .0354(12) .0455(10) .0300(7) .0080(10) -.0039(8) .0125(7)
C23 .0265(15) .0292(11) .0284(9) -.0026(11) -.0035(10) .0080(9)
C24 .053(3) .063(2) .0403(15) .024(2) .0061(17) .0044(14)
N1 .0326(14) .0289(10) .0294(8) .0028(10) -.0013(9) .0068(8)
ON11 .0388(13) .0267(8) .0468(9) .0036(9) .0111(9) .0054(7)
ON12 .0388(15) .0431(11) .0473(10) .0107(11) .0180(10) .0045(8)
ON13 .0447(15) .0300(9) .0566(10) -.0008(10) .0089(10) .0134(8)
N2 .0442(18) .0323(11) .0495(11) -.0054(12) -.0094(12) .0110(10)
ON21 .085(2) .0454(11) .0444(10) -.0222(13) -.0154(12) .0126(9)
ON22 .071(2) .0333(10) .0856(14) -.0198(12) -.0332(14) .0263(10)
ON23 .094(2) .0405(11) .0797(13) -.0215(13) -.0450(14) .0307(10)
OW1 .0569(18) .0357(10) .0558(11) .0124(12) .0183(12) .0137(9)
OW2 .0477(16) .0320(10) .0433(10) .0066(11) .0059(11) .0078(8)
OW3 .111(3) .0393(12) .0372(10) -.0182(15) -.0012(14) .0092(9)

loop_
_atom_site_label
_atom_site_fract_x
_atom_site_fract_y
_atom_site_fract_z
_atom_site_U_iso_or_equiv
_atom_site_thermal_displace_type
_atom_site_calc_flag
_atom_site_refinement_flags
_atom_site_occupancy
_atom_site_disorder_group
_atom_site_type_symbol
Sr1 .04620(3) .13379(3) .668120(10) .02644(7) Uani d . 1 . Sr
Sr2 .48361(3) -.06873(3) .827880(10) .02564(7) Uani d . 1 . Sr
O11 .3554(3) -.0284(2) .64775(11) .0354(4) Uani d . 1 . O
O12 .1844(3) -.0563(2) .49574(12) .0368(4) Uani d . 1 . O
C13 .3136(4) -.1028(3) .54845(17) .0296(6) Uani d . 1 . C
C14 .4245(7) -.2492(6) .4949(3) .0535(10) Uani d D 1 . C
H141 .406(6) -.333(4) .516(3) .088(15) Uiso d D 1 . H
H142 .515(5) -.203(6) .483(4) .13(2) Uiso d D 1 . H
H143 .406(8) -.296(7) .431(2) .16(2) Uiso d D 1 . H
O21 .1763(3) .0792(2) .84775(11) .0340(4) Uani d . 1 . O
O22 .3103(3) .0571(2) 1.00294(12) .0369(5) Uani d . 1 . O
C23 .1905(4) .1174(3) .94958(17) .0283(5) Uani d . 1 . C
C24 .0602(7) .2405(6) 1.0067(3) .0535(10) Uani d D 1 . C
H241 .060(6) .249(6) 1.075(2) .114(16) Uiso d D 1 . H
H242 .093(6) .348(4) 1.010(3) .107(17) Uiso d D 1 . H
H243 -.040(5) .187(6) .993(4) .12(2) Uiso d D 1 . H
N1 -.1816(3) -.1776(3) .70657(14) .0307(5) Uani d . 1 . N
ON11 -.2190(3) -.0211(2) .74419(12) .0377(4) Uani d . 1 . O
ON12 -.0518(3) -.2106(2) .65453(14) .0433(5) Uani d . 1 . O
ON13 -.2788(3) -.2943(2) .72320(14) .0430(5) Uani d . 1 . O
N2 .3280(4) -.4433(3) .80082(18) .0429(6) Uani d . 1 . N
ON21 .4250(4) -.3653(3) .88331(15) .0597(7) Uani d . 1 . O
ON22 .2823(4) -.5986(2) .78964(18) .0641(7) Uani d . 1 . O
ON23 .2860(4) -.3659(3) .73040(17) .0723(8) Uani d . 1 . O
OW1 -.1551(4) .3691(3) .76453(17) .0482(6) Uani d D 1 . O
HW11 -.233(5) .357(5) .803(3) .090(16) Uiso d D 1 . H
HW12 -.193(5) .457(4) .744(2) .071(11) Uiso d D 1 . H
OW2 .5771(3) .2647(2) .88654(15) .0412(5) Uani d D 1 . O
HW21 .605(4) .302(4) .9508(17) .054(10) Uiso d D 1 . H
HW22 .491(4) .328(4) .874(3) .075(13) Uiso d D 1 . H
OW3 .0831(4) .3746(3) .57167(17) .0632(9) Uani d D 1 . O
HW31 .094(5) .360(4) .5140(19) .069(12) Uiso d D 1 . H
HW32 .131(6) .457(4) .597(3) .083(15) Uiso d D 1 . H

loop_
_atom_type_symbol
_atom_type_description
_atom_type_scat_dispersion_real
_atom_type_scat_dispersion_imag
_atom_type_scat_source
C C 0.0033 0.0016 'International Tables Vol C Tables 4.2.6.8 and 6.1.1.4'
H H 0.0000 0.0000 'International Tables Vol C Tables 4.2.6.8 and 6.1.1.4'
N N 0.0061 0.0033 'International Tables Vol C Tables 4.2.6.8 and 6.1.1.4'
O O 0.0106 0.0060 'International Tables Vol C Tables 4.2.6.8 and 6.1.1.4'
Sr Sr -1.5307 3.2498 'International Tables Vol C Tables 4.2.6.8 and 6.1.1.4'

loop_
_geom_angle_atom_site_label_1
_geom_angle_atom_site_label_2
_geom_angle_atom_site_label_3
_geom_angle_site_symmetry_1
_geom_angle_site_symmetry_3
_geom_angle
_geom_angle_publ_flag
O12 Sr1 OW3 2_556 . 75.78(7) ?
O12 Sr1 O21 2_556 . 149.01(6) ?
OW3 Sr1 O21 . . 134.67(7) ?
O12 Sr1 OW1 2_556 . 89.90(7) ?
OW3 Sr1 OW1 . . 77.67(8) ?
O21 Sr1 OW1 . . 91.80(6) ?
O12 Sr1 O12 2_556 . 69.02(8) ?
OW3 Sr1 O12 . . 82.35(7) ?
O21 Sr1 O12 . . 114.13(6) ?
OW1 Sr1 O12 . . 154.01(6) ?
O12 Sr1 O11 2_556 . 116.49(5) ?
OW3 Sr1 O11 . . 102.48(8) ?
O21 Sr1 O11 . . 68.67(5) ?
OW1 Sr1 O11 . . 153.06(7) ?
O12 Sr1 O11 . . 48.43(5) ?
O12 Sr1 ON11 2_556 . 77.68(6) ?
OW3 Sr1 ON11 . . 138.41(9) ?
O21 Sr1 ON11 . . 73.72(6) ?
OW1 Sr1 ON11 . . 70.83(6) ?
O12 Sr1 ON11 . . 116.68(5) ?
O11 Sr1 ON11 . . 117.92(5) ?
O12 Sr1 ON12 2_556 . 76.24(6) ?
OW3 Sr1 ON12 . . 148.40(6) ?
O21 Sr1 ON12 . . 75.39(6) ?
OW1 Sr1 ON12 . . 116.65(7) ?
O12 Sr1 ON12 . . 74.14(5) ?
O11 Sr1 ON12 . . 77.41(6) ?
ON11 Sr1 ON12 . . 45.88(5) ?
O12 Sr1 ON22 2_556 1_565 142.79(6) ?
OW3 Sr1 ON22 . 1_565 67.75(7) ?
O21 Sr1 ON22 . 1_565 66.92(6) ?
OW1 Sr1 ON22 . 1_565 75.68(8) ?
O12 Sr1 ON22 . 1_565 111.77(7) ?
O11 Sr1 ON22 . 1_565 79.50(7) ?
ON11 Sr1 ON22 . 1_565 126.56(6) ?
ON12 Sr1 ON22 . 1_565 140.88(6) ?
O12 Sr1 C13 2_556 . 91.91(6) ?
OW3 Sr1 C13 . . 95.23(8) ?
O21 Sr1 C13 . . 90.66(6) ?
OW1 Sr1 C13 . . 172.01(7) ?
O12 Sr1 C13 . . 24.11(5) ?
O11 Sr1 C13 . . 24.67(5) ?
ON11 Sr1 C13 . . 117.16(6) ?
ON12 Sr1 C13 . . 71.34(6) ?
ON22 Sr1 C13 1_565 . 98.35(8) ?
O12 Sr1 N1 2_556 . 75.63(5) ?
OW3 Sr1 N1 . . 150.16(8) ?
O21 Sr1 N1 . . 73.39(5) ?
OW1 Sr1 N1 . . 93.91(7) ?
O12 Sr1 N1 . . 95.24(5) ?
O11 Sr1 N1 . . 97.74(6) ?
ON11 Sr1 N1 . . 23.12(5) ?
ON12 Sr1 N1 . . 22.76(5) ?
ON22 Sr1 N1 1_565 . 138.36(5) ?
C13 Sr1 N1 . . 94.08(6) ?
O12 Sr1 Sr2 2_556 . 142.60(4) ?
OW3 Sr1 Sr2 . . 122.38(8) ?
O21 Sr1 Sr2 . . 35.13(4) ?
OW1 Sr1 Sr2 . . 124.21(5) ?
O12 Sr1 Sr2 . . 80.71(4) ?
O11 Sr1 Sr2 . . 33.58(3) ?
ON11 Sr1 Sr2 . . 97.95(4) ?
ON12 Sr1 Sr2 . . 74.69(5) ?
ON22 Sr1 Sr2 1_565 . 68.63(5) ?
C13 Sr1 Sr2 . . 56.63(4) ?
N1 Sr1 Sr2 . . 86.15(4) ?
O11 Sr2 O22 . 2_657 162.57(6) ?
O11 Sr2 O21 . . 70.31(5) ?
O22 Sr2 O21 2_657 . 118.69(5) ?
O11 Sr2 OW2 . . 88.87(6) ?
O22 Sr2 OW2 2_657 . 79.20(6) ?
O21 Sr2 OW2 . . 78.02(7) ?
O11 Sr2 ON11 . 1_655 80.46(6) ?
O22 Sr2 ON11 2_657 1_655 83.59(6) ?
O21 Sr2 ON11 . 1_655 137.25(5) ?
OW2 Sr2 ON11 . 1_655 70.73(6) ?
O11 Sr2 ON21 . . 120.58(6) ?
O22 Sr2 ON21 2_657 . 73.82(6) ?
O21 Sr2 ON21 . . 101.99(7) ?
OW2 Sr2 ON21 . . 149.13(6) ?
ON11 Sr2 ON21 1_655 . 119.83(7) ?
O11 Sr2 O22 . . 118.78(6) ?
O22 Sr2 O22 2_657 . 70.89(7) ?
O21 Sr2 O22 . . 48.63(5) ?
OW2 Sr2 O22 . . 76.29(6) ?
ON11 Sr2 O22 1_655 . 141.42(6) ?
ON21 Sr2 O22 . . 80.88(6) ?
O11 Sr2 ON23 . . 74.33(6) ?
O22 Sr2 ON23 2_657 . 119.77(6) ?
O21 Sr2 ON23 . . 84.73(7) ?
OW2 Sr2 ON23 . . 159.22(7) ?
ON11 Sr2 ON23 1_655 . 117.04(7) ?
ON21 Sr2 ON23 . . 46.32(6) ?
O22 Sr2 ON23 . . 100.86(7) ?
O11 Sr2 ON13 . 1_655 89.09(6) ?
O22 Sr2 ON13 2_657 1_655 85.16(6) ?
O21 Sr2 ON13 . 1_655 154.81(6) ?
OW2 Sr2 ON13 . 1_655 117.07(7) ?
ON11 Sr2 ON13 1_655 1_655 47.00(5) ?
ON21 Sr2 ON13 . 1_655 75.62(7) ?
O22 Sr2 ON13 . 1_655 150.29(5) ?
ON23 Sr2 ON13 . 1_655 75.58(8) ?
O11 Sr2 C23 . . 94.34(6) ?
O22 Sr2 C23 2_657 . 94.37(6) ?
O21 Sr2 C23 . . 24.42(5) ?
OW2 Sr2 C23 . . 73.42(7) ?
ON11 Sr2 C23 1_655 . 143.83(6) ?
ON21 Sr2 C23 . . 93.76(7) ?
O22 Sr2 C23 . . 24.44(5) ?
ON23 Sr2 C23 . . 95.35(8) ?
ON13 Sr2 C23 1_655 . 169.08(6) ?
O11 Sr2 N2 . . 97.32(6) ?
O22 Sr2 N2 2_657 . 96.80(6) ?
O21 Sr2 N2 . . 94.28(7) ?
OW2 Sr2 N2 . . 167.94(7) ?
ON11 Sr2 N2 1_655 . 120.41(6) ?
ON21 Sr2 N2 . . 23.27(6) ?
O22 Sr2 N2 . . 91.66(6) ?
ON23 Sr2 N2 . . 23.07(6) ?
ON13 Sr2 N2 1_655 . 73.54(6) ?
C23 Sr2 N2 . . 95.72(7) ?
O11 Sr2 N1 . 1_655 83.57(6) ?
O22 Sr2 N1 2_657 1_655 84.62(5) ?
O21 Sr2 N1 . 1_655 152.66(5) ?
OW2 Sr2 N1 . 1_655 93.98(6) ?
ON11 Sr2 N1 1_655 1_655 23.46(5) ?
ON21 Sr2 N1 . 1_655 98.10(7) ?
O22 Sr2 N1 . 1_655 154.84(6) ?
ON23 Sr2 N1 . 1_655 96.14(7) ?
ON13 Sr2 N1 1_655 1_655 23.57(5) ?
C23 Sr2 N1 . 1_655 167.29(6) ?
N2 Sr2 N1 . 1_655 96.98(6) ?
C13 O11 Sr2 . . 145.30(16) ?
C13 O11 Sr1 . . 93.21(17) ?
Sr2 O11 Sr1 . . 110.09(6) ?
C13 O12 Sr1 . 2_556 147.67(16) ?
C13 O12 Sr1 . . 95.22(14) ?
Sr1 O12 Sr1 2_556 . 110.98(7) ?
O12 C13 O11 . . 121.4(2) yes
O12 C13 C14 . . 120.2(2) yes
O11 C13 C14 . . 118.4(3) yes
O12 C13 Sr1 . . 60.66(14) ?
O11 C13 Sr1 . . 62.13(14) ?
C14 C13 Sr1 . . 168.2(2) yes
C13 C14 H141 . . 109(3) ?
C13 C14 H142 . . 106(4) ?
H141 C14 H142 . . 134(5) ?
C13 C14 H143 . . 121(4) ?
H141 C14 H143 . . 97(5) ?
H142 C14 H143 . . 89(4) ?
C23 O21 Sr1 . . 150.44(17) ?
C23 O21 Sr2 . . 95.86(17) ?
Sr1 O21 Sr2 . . 110.85(6) ?
C23 O22 Sr2 . 2_657 152.50(16) ?
C23 O22 Sr2 . . 92.86(14) ?
Sr2 O22 Sr2 2_657 . 109.11(7) ?
O22 C23 O21 . . 121.5(3) yes
O22 C23 C24 . . 120.4(2) yes
O21 C23 C24 . . 118.1(2) yes
O22 C23 Sr2 . . 62.70(14) ?
O21 C23 Sr2 . . 59.72(14) ?
C24 C23 Sr2 . . 169.2(2) yes
C23 C24 H241 . . 116(3) ?
C23 C24 H242 . . 110(3) ?
H241 C24 H242 . . 98(4) ?
C23 C24 H243 . . 107(3) ?
H241 C24 H243 . . 92(4) ?
H242 C24 H243 . . 133(5) ?
ON12 N1 ON13 . . 122.5(2) yes
ON12 N1 ON11 . . 119.2(2) yes
ON13 N1 ON11 . . 118.3(2) yes
ON12 N1 Sr2 . 1_455 175.06(15) ?
ON13 N1 Sr2 . 1_455 61.33(14) ?
ON11 N1 Sr2 . 1_455 57.06(13) ?
ON12 N1 Sr1 . . 60.81(12) ?
ON13 N1 Sr1 . . 176.55(18) ?
ON11 N1 Sr1 . . 58.41(12) ?
Sr2 N1 Sr1 1_455 . 115.32(6) ?
N1 ON11 Sr2 . 1_455 99.48(15) ?
N1 ON11 Sr1 . . 98.48(15) ?
Sr2 ON11 Sr1 1_455 . 161.46(7) ?
N1 ON12 Sr1 . . 96.43(14) ?
N1 ON13 Sr2 . 1_455 95.10(14) ?
ON23 N2 ON21 . . 118.5(2) yes
ON23 N2 ON22 . . 121.8(2) yes
ON21 N2 ON22 . . 119.7(2) yes
ON23 N2 Sr2 . . 60.86(13) ?
ON21 N2 Sr2 . . 57.72(12) ?
ON22 N2 Sr2 . . 173.9(2) ?
N2 ON21 Sr2 . . 99.01(14) ?
N2 ON22 Sr1 . 1_545 143.35(18) ?
N2 ON23 Sr2 . . 96.07(15) ?
Sr1 OW1 HW11 . . 127(3) ?
Sr1 OW1 HW12 . . 128(2) ?
HW11 OW1 HW12 . . 100(3) ?
Sr2 OW2 HW21 . . 114(2) ?
Sr2 OW2 HW22 . . 111(3) ?
HW21 OW2 HW22 . . 103(3) ?
Sr1 OW3 HW31 . . 125(3) ?
Sr1 OW3 HW32 . . 124(3) ?
HW31 OW3 HW32 . . 104(4) ?

loop_
_geom_bond_atom_site_label_1
_geom_bond_atom_site_label_2
_geom_bond_site_symmetry_2
_geom_bond_distance
_geom_bond_publ_flag
Sr1 O12 2_556 2.5416(18) yes
Sr1 OW3 . 2.548(2) yes
Sr1 O21 . 2.5487(15) yes
Sr1 OW1 . 2.568(2) yes
Sr1 O12 . 2.6556(16) yes
Sr1 O11 . 2.686(2) yes
Sr1 ON11 . 2.7331(19) yes
Sr1 ON12 . 2.7881(19) yes
Sr1 ON22 1_565 2.813(2) yes
Sr1 C13 . 3.034(3) ?
Sr1 N1 . 3.174(2) ?
Sr1 Sr2 . 4.2577(4) ?
Sr2 O11 . 2.5074(15) yes
Sr2 O22 2_657 2.5238(17) yes
Sr2 O21 . 2.622(2) yes
Sr2 OW2 . 2.6373(19) yes
Sr2 ON11 1_655 2.6557(19) yes
Sr2 ON21 . 2.6692(19) yes
Sr2 O22 . 2.6873(17) yes
Sr2 ON23 . 2.739(2) yes
Sr2 ON13 1_655 2.749(2) yes
Sr2 C23 . 3.020(3) ?
Sr2 N2 . 3.118(2) ?
Sr2 N1 1_655 3.121(2) ?
O11 C13 . 1.268(2) yes
O12 C13 . 1.245(3) yes
O12 Sr1 2_556 2.5416(18) ?
C13 C14 . 1.501(5) yes
C14 H141 . .80(3) ?
C14 H142 . .82(3) ?
C14 H143 . .81(3) ?
O21 C23 . 1.255(2) yes
O22 C23 . 1.251(3) yes
O22 Sr2 2_657 2.5238(17) ?
C23 C24 . 1.504(5) yes
C24 H241 . .86(2) ?
C24 H242 . .88(3) ?
C24 H243 . .85(3) ?
N1 ON12 . 1.236(3) yes
N1 ON13 . 1.253(3) yes
N1 ON11 . 1.260(2) yes
N1 Sr2 1_455 3.121(2) ?
ON11 Sr2 1_455 2.6557(19) ?
ON13 Sr2 1_455 2.749(2) ?
N2 ON23 . 1.229(3) yes
N2 ON21 . 1.247(3) yes
N2 ON22 . 1.248(3) yes
ON22 Sr1 1_545 2.813(2) ?
OW1 HW11 . .82(3) ?
OW1 HW12 . .85(2) ?
OW2 HW21 . .81(2) ?
OW2 HW22 . .86(2) ?
OW3 HW31 . .73(2) ?
OW3 HW32 . .73(3) ?
